data_4501358
loop_
_publ_author_name
'Sekiya, Ryo'
'Nishikiori, Shin-ichi'

_publ_section_title
;
 Structural Extension from an Isonicotinic Acid Dimer to
 4-(4-Pyridyl)benzoic Acid (pybenH) Dimer: X-ray Crystal Structure
 Analysis and Inclusion Properties of a Hydrogen-Bonded Coordination
 Polymer [Ni(SCN)2(pybenH)2]\\infty
;
_journal_issue 12
_journal_name_full 'Crystal Growth &amp; Design'
_journal_page_first 5574
_journal_paper_doi 10.1021/cg201141k
_journal_volume 11
_journal_year 2011
_chemical_formula_moiety 'C26 H18 N4 Ni O4 S2, C7 H4 O'
_chemical_formula_sum 'C33 H22 N4 Ni O5 S2'
_chemical_formula_weight 677.38
_chemical_name_systematic
;
 ?
;
_space_group_IT_number 2
_symmetry_cell_setting triclinic
_symmetry_space_group_name_Hall '-P 1'
_symmetry_space_group_name_H-M 'P -1'
_atom_sites_solution_hydrogens geom
_atom_sites_solution_primary direct
_atom_sites_solution_secondary difmap
_audit_creation_date 2011-07-25T12:27:24-00:00
_audit_creation_method 'WinGX routine CIF_UPDATE'
_cell_angle_alpha 92.10(3)
_cell_angle_beta 46.83(3)
_cell_angle_gamma 105.62(4)
_cell_formula_units_Z 2
_cell_length_a 8.045(5)
_cell_length_b 10.703(8)
_cell_length_c 25.238(13)
_cell_measurement_reflns_used 5111
_cell_measurement_temperature 153(2)
_cell_measurement_theta_max 29.99
_cell_measurement_theta_min 3.00
_cell_volume 1492.3(19)
_computing_cell_refinement RAPID-AUTO
_computing_data_collection RAPID-AUTO
_computing_data_reduction RAPID-AUTO
_computing_structure_refinement 'SHELXL-97 (Sheldrick, 1997)'
_computing_structure_solution 'SHELXS-97 (Sheldrick, 1997)'
_diffrn_ambient_temperature 153(2)
_diffrn_measured_fraction_theta_full 0.989
_diffrn_measured_fraction_theta_max 0.96
_diffrn_measurement_device_type 'Rigaku Raxis Rapid'
_diffrn_measurement_method '\w scans'
_diffrn_radiation_monochromator graphite
_diffrn_radiation_probe x-ray
_diffrn_radiation_source 'sealed tube'
_diffrn_radiation_type MoK\a
_diffrn_radiation_wavelength 0.71073
_diffrn_reflns_av_R_equivalents 0.0940
_diffrn_reflns_av_unetI/netI 0.1649
_diffrn_reflns_limit_h_max 0
_diffrn_reflns_limit_h_min -11
_diffrn_reflns_limit_k_max 14
_diffrn_reflns_limit_k_min -14
_diffrn_reflns_limit_l_max 24
_diffrn_reflns_limit_l_min -35
_diffrn_reflns_number 16633
_diffrn_reflns_theta_full 25
_diffrn_reflns_theta_max 29.99
_diffrn_reflns_theta_min 3
_exptl_absorpt_coefficient_mu 0.84
_exptl_absorpt_correction_T_max 0.9207
_exptl_absorpt_correction_T_min 0.85
_exptl_absorpt_correction_type empirical
_exptl_absorpt_process_details 'ABSCOR (Higashi, 1995)'
_exptl_crystal_colour green
_exptl_crystal_density_diffrn 1.507
_exptl_crystal_density_method 'not measured'
_exptl_crystal_description block
_exptl_crystal_F_000 696
_exptl_crystal_size_max 0.2
_exptl_crystal_size_mid 0.1
_exptl_crystal_size_min 0.1
_refine_diff_density_max 0.874
_refine_diff_density_min -0.929
_refine_diff_density_rms 0.119
_refine_ls_extinction_method none
_refine_ls_goodness_of_fit_ref 0.951
_refine_ls_hydrogen_treatment constr
_refine_ls_matrix_type full
_refine_ls_number_parameters 515
_refine_ls_number_reflns 8344
_refine_ls_number_restraints 0
_refine_ls_restrained_S_all 0.951
_refine_ls_R_factor_all 0.161
_refine_ls_R_factor_gt 0.0673
_refine_ls_shift/su_max 0.000
_refine_ls_shift/su_mean 0.000
_refine_ls_structure_factor_coef Fsqd
_refine_ls_weighting_details 'calc w=1/[\s^2^(Fo^2^)+(0.0703P)^2^+0.0000P] where P=(Fo^2^+2Fc^2^)/3'
_refine_ls_weighting_scheme calc
_refine_ls_wR_factor_gt 0.1306
_refine_ls_wR_factor_ref 0.1631
_reflns_number_gt 4157
_reflns_number_total 8344
_reflns_threshold_expression >2sigma(I)
_cod_data_source_file cg201141k_si_002.cif
_cod_data_source_block anthraquinone
_cod_depositor_comments
;
The following automatic conversions were performed:

'_symmetry_cell_setting' value 'Triclinic' changed to 'triclinic'
according to /home/saulius/struct/CIF-dictionaries/cif_core.dic
dictionary named 'cif_core.dic' version 2.4.1 from
2010-06-29.

'_diffrn_radiation_probe' value 'X-ray' changed to
'x-ray' according to
/home/saulius/struct/CIF-dictionaries/cif_core.dic dictionary named
'cif_core.dic' version 2.4.1 from 2010-06-29.

Automatic conversion script
Id: cif_fix_values 1715 2011-07-08 13:25:40Z adriana 
;
_cod_database_code 4501358

loop_
_symmetry_equiv_pos_as_xyz
'x, y, z'
'-x, -y, -z'

loop_
_atom_site_label
_atom_site_type_symbol
_atom_site_fract_x
_atom_site_fract_y
_atom_site_fract_z
_atom_site_U_iso_or_equiv
_atom_site_adp_type
_atom_site_occupancy
_atom_site_symmetry_multiplicity
_atom_site_calc_flag
_atom_site_refinement_flags
_atom_site_disorder_assembly
_atom_site_disorder_group
Ni1 Ni 0.01042(10) 0.75786(6) 0.02407(3) 0.01671(15) Uani 1 1 d . . .
S2 S -0.3908(2) 1.04045(11) 0.05105(6) 0.0238(3) Uani 1 1 d . . .
S1 S 0.3811(2) 0.43953(12) -0.10804(6) 0.0250(3) Uani 1 1 d . . .
O11 O -0.1077(5) 0.8468(3) 0.60346(17) 0.0279(7) Uani 1 1 d . . .
H211 H -0.0846 0.8524 0.5656 0.042 Uiso 1 1 calc R . .
O31 O -0.1357(6) 0.8470(4) 0.50475(18) 0.0454(10) Uani 1 1 d . . .
N31 N 0.0039(6) 0.7605(4) 0.1094(2) 0.0213(8) Uani 1 1 d . . .
N1 N 0.2184(6) 0.6369(4) -0.02542(19) 0.0206(8) Uani 1 1 d . . .
N2 N -0.2122(6) 0.8711(3) 0.06940(18) 0.0183(7) Uani 1 1 d . . .
C2 C -0.2877(7) 0.9419(4) 0.0628(2) 0.0178(9) Uani 1 1 d . . .
C14 C 0.2608(8) 0.8048(5) 0.8040(2) 0.0285(11) Uani 1 1 d . . .
H14 H 0.4144 0.8241 0.7543 0.034 Uiso 1 1 calc R . .
C40 C -0.1689(8) 0.8194(5) 0.4015(2) 0.0263(10) Uani 1 1 d . . .
H40 H -0.3016 0.8302 0.4493 0.032 Uiso 1 1 calc R . .
C32 C -0.0974(9) 0.8485(5) 0.2138(3) 0.0287(11) Uani 1 1 d . . .
H32 H -0.1715 0.9049 0.2473 0.034 Uiso 1 1 calc R . .
C22 C 0.0804(8) 0.8466(6) 0.5852(3) 0.0321(12) Uani 1 1 d . B .
C36 C 0.0178(8) 0.7877(5) 0.2774(2) 0.0246(10) Uani 1 1 d . . .
C1 C 0.2850(7) 0.5550(4) -0.0591(2) 0.0172(8) Uani 1 1 d . . .
N11 N 0.0274(6) 0.7634(4) 0.93537(19) 0.0224(8) Uani 1 1 d . . .
C31 C -0.0970(9) 0.8385(5) 0.1588(3) 0.0287(10) Uani 1 1 d . . .
H31 H -0.1715 0.8892 0.1558 0.034 Uiso 1 1 calc R . .
C13 C 0.0563(8) 0.7907(4) 0.8179(2) 0.0213(9) Uani 1 1 d . B .
C16 C 0.0708(8) 0.8075(4) 0.7561(2) 0.0218(9) Uani 1 1 d . . .
C34 C 0.1165(8) 0.6944(5) 0.1684(2) 0.0254(10) Uani 1 1 d . . .
H34 H 0.1945 0.6437 0.1698 0.031 Uiso 1 1 calc R . .
C39 C 0.0379(8) 0.8176(6) 0.3838(3) 0.0377(13) Uani 1 1 d . . .
C35 C 0.1064(8) 0.6884(5) 0.1157(2) 0.0246(10) Uani 1 1 d . . .
H35 H 0.1749 0.6309 0.0823 0.03 Uiso 1 1 calc R . .
C11 C -0.1708(8) 0.7491(5) 0.9490(2) 0.0248(10) Uani 1 1 d . B .
H11 H -0.3222 0.7284 0.9993 0.03 Uiso 1 1 calc R . .
C41 C -0.1777(8) 0.8053(5) 0.3486(2) 0.0252(10) Uani 1 1 d . . .
H41 H -0.3169 0.8074 0.3603 0.03 Uiso 1 1 calc R . .
C15 C 0.2390(8) 0.7906(5) 0.8632(2) 0.0279(10) Uani 1 1 d . . .
H15 H 0.3812 0.8004 0.8523 0.033 Uiso 1 1 calc R . .
C33 C 0.0105(8) 0.7759(4) 0.2201(2) 0.0238(10) Uani 1 1 d . . .
C19 C 0.0823(8) 0.8350(5) 0.6429(2) 0.0231(10) Uani 1 1 d . . .
C12 C -0.1649(8) 0.7629(5) 0.8934(2) 0.0266(10) Uani 1 1 d . . .
H12 H -0.3096 0.7537 0.906 0.032 Uiso 1 1 calc R B .
C37 C 0.2203(8) 0.7843(6) 0.2606(3) 0.0416(15) Uani 1 1 d . . .
H37 H 0.3522 0.7722 0.213 0.05 Uiso 1 1 calc R . .
C42 C 0.0514(9) 0.8358(7) 0.4392(3) 0.0533(19) Uani 1 1 d . . .
C38 C 0.2296(9) 0.7986(8) 0.3137(3) 0.061(2) Uani 1 1 d . . .
H38 H 0.368 0.7954 0.3022 0.073 Uiso 1 1 calc R . .
C101 C 0.2404(18) 0.4909(9) 0.3244(6) 0.031(2) Uani 0.5 1 d P A -1
H101 H 0.1924 0.4879 0.2987 0.037 Uiso 0.5 1 calc PR A -1
C104 C 0.376(2) 0.4980(12) 0.4010(9) 0.030(3) Uani 0.5 1 d P A -1
H104 H 0.4272 0.5003 0.4257 0.036 Uiso 0.5 1 calc PR A -1
C102 C 0.4631(18) 0.4845(10) 0.2884(6) 0.036(2) Uani 0.5 1 d P A -1
H102 H 0.5704 0.4792 0.2375 0.043 Uiso 0.5 1 calc PR A -1
O101 O 0.0536(16) 0.5288(9) 0.5493(5) 0.051(2) Uani 0.5 1 d P A -1
C105 C 0.153(2) 0.5067(10) 0.4382(6) 0.030(2) Uani 0.5 1 d P A -1
C113 C -0.1638(18) 0.5070(9) 0.4380(6) 0.031(2) Uani 0.5 1 d P A -1
C106 C -0.011(2) 0.5205(12) 0.5171(7) 0.034(3) Uani 0.5 1 d P A -1
C112 C -0.3237(17) 0.5233(9) 0.5179(6) 0.027(2) Uani 0.5 1 d P A -1
C114 C 0.084(2) 0.5020(10) 0.3986(7) 0.031(2) Uani 0.5 1 d P A -1
C111 C -0.5483(19) 0.5371(11) 0.5542(6) 0.038(2) Uani 0.5 1 d P A -1
H111 H -0.5976 0.534 0.529 0.045 Uiso 0.5 1 calc PR A -1
C110 C -0.6985(19) 0.5556(11) 0.6276(6) 0.042(3) Uani 0.5 1 d P A -1
H110 H -0.8485 0.5662 0.6518 0.05 Uiso 0.5 1 calc PR A -1
C109 C -0.6285(18) 0.5583(10) 0.6646(6) 0.037(2) Uani 0.5 1 d P A -1
H109 H -0.7302 0.5705 0.7143 0.044 Uiso 0.5 1 calc PR A -1
C108 C -0.408(3) 0.5430(14) 0.6288(8) 0.034(3) Uani 0.5 1 d P A -1
H108 H -0.3632 0.5428 0.6552 0.041 Uiso 0.5 1 calc PR A -1
C107 C -0.253(2) 0.5281(11) 0.5556(7) 0.027(2) Uani 0.5 1 d P A -1
C103 C 0.532(2) 0.4856(11) 0.3248(8) 0.036(3) Uani 0.5 1 d P A -1
H103 H 0.6852 0.4781 0.2996 0.044 Uiso 0.5 1 calc PR A -1
O102 O -0.2327(13) 0.4949(8) 0.4072(4) 0.0416(19) Uani 0.5 1 d P A -1
C17A C -0.1215(16) 0.8357(14) 0.7722(5) 0.026(3) Uani 0.528(12) 1 d P B 1
H17A H -0.254 0.8447 0.8206 0.031 Uiso 0.528(12) 1 calc PR B 1
C18A C -0.1093(18) 0.8498(14) 0.7151(5) 0.027(2) Uani 0.528(12) 1 d P B 1
H18A H -0.2351 0.8701 0.725 0.032 Uiso 0.528(12) 1 calc PR B 1
C20A C 0.2628(17) 0.8005(13) 0.6300(5) 0.033(3) Uani 0.528(12) 1 d P B 1
H20A H 0.3892 0.7839 0.583 0.04 Uiso 0.528(12) 1 calc PR B 1
C21A C 0.2536(16) 0.7909(13) 0.6872(5) 0.027(3) Uani 0.528(12) 1 d P B 1
H21A H 0.3804 0.7722 0.6774 0.033 Uiso 0.528(12) 1 calc PR B 1
C17B C -0.1302(19) 0.7574(14) 0.7673(6) 0.027(3) Uani 0.472(12) 1 d P B 2
H17B H -0.28 0.7088 0.8153 0.033 Uiso 0.472(12) 1 calc PR B 2
C18B C -0.1238(19) 0.7745(14) 0.7129(6) 0.022(3) Uani 0.472(12) 1 d P B 2
H18B H -0.2704 0.7424 0.7249 0.027 Uiso 0.472(12) 1 calc PR B 2
C20B C 0.3032(16) 0.8956(12) 0.6243(5) 0.016(2) Uani 0.472(12) 1 d P B 2
H20B H 0.4484 0.9442 0.5755 0.02 Uiso 0.472(12) 1 calc PR B 2
C21B C 0.2971(17) 0.8806(12) 0.6802(5) 0.020(2) Uani 0.472(12) 1 d P B 2
H21B H 0.4414 0.9181 0.6692 0.024 Uiso 0.472(12) 1 calc PR B 2
O12 O 0.2767(7) 0.8550(7) 0.5174(2) 0.103(2) Uani 1 1 d . . .
O32 O 0.2433(7) 0.8387(7) 0.4207(2) 0.096(2) Uani 1 1 d . . .
H232 H 0.2313 0.8521 0.456 0.144 Uiso 1 1 calc R . .

loop_
_atom_site_aniso_label
_atom_site_aniso_U_11
_atom_site_aniso_U_22
_atom_site_aniso_U_33
_atom_site_aniso_U_23
_atom_site_aniso_U_13
_atom_site_aniso_U_12
Ni1 0.0201(3) 0.0200(3) 0.0173(3) -0.0077(2) -0.0150(2) 0.0096(2)
S2 0.0233(6) 0.0248(6) 0.0304(6) -0.0049(5) -0.0209(5) 0.0096(5)
S1 0.0224(6) 0.0247(6) 0.0220(6) -0.0105(5) -0.0126(5) 0.0116(5)
O11 0.0297(18) 0.043(2) 0.0238(16) -0.0075(15) -0.0235(15) 0.0111(16)
O31 0.028(2) 0.087(3) 0.0191(17) -0.0068(19) -0.0173(16) 0.014(2)
N31 0.024(2) 0.022(2) 0.027(2) -0.0078(16) -0.0202(18) 0.0091(16)
N1 0.0201(19) 0.0217(19) 0.0232(19) -0.0058(16) -0.0162(17) 0.0074(16)
N2 0.0159(18) 0.0193(18) 0.0157(17) -0.0036(14) -0.0099(15) 0.0051(15)
C2 0.012(2) 0.025(2) 0.0126(19) -0.0057(17) -0.0083(17) 0.0022(17)
C14 0.021(2) 0.045(3) 0.018(2) -0.007(2) -0.013(2) 0.013(2)
C40 0.025(2) 0.033(3) 0.021(2) -0.0014(19) -0.017(2) 0.006(2)
C32 0.045(3) 0.027(3) 0.032(3) -0.014(2) -0.032(2) 0.016(2)
C22 0.027(3) 0.059(3) 0.021(2) -0.012(2) -0.021(2) 0.016(2)
C36 0.023(2) 0.031(3) 0.021(2) -0.0016(19) -0.017(2) 0.003(2)
C1 0.018(2) 0.021(2) 0.019(2) -0.0008(17) -0.0150(18) 0.0054(17)
N11 0.023(2) 0.028(2) 0.0213(19) -0.0074(16) -0.0177(17) 0.0089(17)
C31 0.043(3) 0.030(3) 0.037(3) -0.014(2) -0.034(2) 0.019(2)
C13 0.025(2) 0.029(2) 0.022(2) -0.0109(19) -0.020(2) 0.012(2)
C16 0.027(2) 0.027(2) 0.025(2) -0.0120(19) -0.021(2) 0.014(2)
C34 0.024(2) 0.035(3) 0.023(2) -0.005(2) -0.018(2) 0.013(2)
C39 0.024(3) 0.071(4) 0.018(2) -0.001(2) -0.018(2) 0.006(3)
C35 0.028(2) 0.033(3) 0.025(2) -0.016(2) -0.021(2) 0.017(2)
C11 0.019(2) 0.040(3) 0.020(2) -0.009(2) -0.0151(19) 0.009(2)
C41 0.022(2) 0.032(3) 0.022(2) -0.0030(19) -0.016(2) 0.007(2)
C15 0.024(2) 0.043(3) 0.025(2) -0.010(2) -0.021(2) 0.012(2)
C33 0.023(2) 0.025(2) 0.025(2) 0.0004(19) -0.019(2) 0.0008(19)
C19 0.023(2) 0.033(3) 0.020(2) -0.0067(19) -0.017(2) 0.008(2)
C12 0.023(2) 0.042(3) 0.027(2) -0.014(2) -0.022(2) 0.014(2)
C37 0.020(3) 0.085(5) 0.017(2) -0.007(3) -0.013(2) 0.012(3)
C42 0.024(3) 0.114(6) 0.024(3) -0.005(3) -0.020(2) 0.011(3)
C38 0.020(3) 0.138(7) 0.020(3) -0.005(3) -0.016(2) 0.015(3)
C101 0.040(6) 0.022(5) 0.040(6) -0.003(4) -0.031(5) 0.008(4)
C104 0.028(7) 0.019(6) 0.052(10) 0.002(6) -0.032(7) 0.001(6)
C102 0.035(6) 0.030(6) 0.035(6) 0.005(4) -0.024(5) 0.001(5)
O101 0.046(5) 0.074(7) 0.055(6) -0.017(5) -0.042(5) 0.024(5)
C105 0.021(6) 0.024(5) 0.045(7) 0.002(5) -0.025(5) 0.000(5)
C113 0.039(6) 0.023(5) 0.044(6) -0.003(4) -0.034(5) 0.008(4)
C106 0.028(6) 0.024(7) 0.061(10) 0.001(5) -0.039(7) -0.005(5)
C112 0.031(5) 0.016(4) 0.043(6) -0.011(4) -0.029(5) 0.008(4)
C114 0.031(6) 0.025(5) 0.049(7) -0.005(5) -0.033(6) 0.008(5)
C111 0.038(6) 0.037(6) 0.052(7) -0.012(5) -0.035(6) 0.018(5)
C110 0.030(6) 0.037(6) 0.048(7) -0.002(5) -0.024(6) 0.007(5)
C109 0.033(6) 0.024(5) 0.032(5) -0.004(4) -0.015(5) 0.010(5)
C108 0.046(8) 0.032(8) 0.035(8) -0.007(6) -0.031(7) 0.013(7)
C107 0.014(5) 0.021(5) 0.035(6) 0.005(5) -0.014(5) 0.001(5)
C103 0.038(7) 0.017(5) 0.050(8) -0.001(5) -0.031(7) 0.005(5)
O102 0.049(5) 0.052(5) 0.057(5) -0.023(4) -0.048(4) 0.025(4)
C17A 0.015(4) 0.052(8) 0.016(4) -0.016(5) -0.012(4) 0.016(5)
C18A 0.021(5) 0.039(7) 0.023(5) -0.002(5) -0.017(4) 0.007(5)
C20A 0.025(5) 0.054(9) 0.018(4) -0.019(5) -0.013(4) 0.019(5)
C21A 0.018(5) 0.052(8) 0.019(4) -0.015(5) -0.014(4) 0.018(5)
C17B 0.023(5) 0.035(7) 0.016(5) -0.009(5) -0.011(4) 0.007(5)
C18B 0.017(5) 0.034(7) 0.015(5) 0.008(5) -0.014(4) -0.003(5)
C20B 0.018(5) 0.027(6) 0.011(4) -0.007(4) -0.012(4) 0.009(4)
C21B 0.025(5) 0.016(6) 0.024(5) -0.003(4) -0.020(5) 0.002(4)
O12 0.035(2) 0.276(8) 0.0178(19) -0.041(3) -0.021(2) 0.067(4)
O32 0.034(2) 0.242(7) 0.027(2) -0.038(3) -0.028(2) 0.043(3)

loop_
_atom_type_symbol
_atom_type_description
_atom_type_scat_dispersion_real
_atom_type_scat_dispersion_imag
_atom_type_scat_source
C C 0.0033 0.0016 'International Tables Vol C Tables 4.2.6.8 and 6.1.1.4'
H H 0 0 'International Tables Vol C Tables 4.2.6.8 and 6.1.1.4'
N N 0.0061 0.0033 'International Tables Vol C Tables 4.2.6.8 and 6.1.1.4'
O O 0.0106 0.006 'International Tables Vol C Tables 4.2.6.8 and 6.1.1.4'
S S 0.1246 0.1234 'International Tables Vol C Tables 4.2.6.8 and 6.1.1.4'
Ni Ni 0.3393 1.1124 'International Tables Vol C Tables 4.2.6.8 and 6.1.1.4'

loop_
_geom_angle_atom_site_label_1
_geom_angle_atom_site_label_2
_geom_angle_atom_site_label_3
_geom_angle
_geom_angle_site_symmetry_1
_geom_angle_site_symmetry_3
N1 Ni1 N2 174.26(14) . .
N1 Ni1 N31 93.03(14) . .
N2 Ni1 N31 92.03(14) . .
N1 Ni1 N11 87.60(14) . 1_554
N2 Ni1 N11 87.45(14) . 1_554
N31 Ni1 N11 177.64(15) . 1_554
N1 Ni1 S2 89.87(12) . 2_575
N2 Ni1 S2 93.06(12) . 2_575
N31 Ni1 S2 87.51(12) . 2_575
N11 Ni1 S2 90.22(12) 1_554 2_575
N1 Ni1 S1 92.27(12) . 2_565
N2 Ni1 S1 85.12(12) . 2_565
N31 Ni1 S1 88.81(12) . 2_565
N11 Ni1 S1 93.44(12) 1_554 2_565
S2 Ni1 S1 175.84(5) 2_575 2_565
C2 S2 Ni1 96.39(16) . 2_575
C1 S1 Ni1 99.99(16) . 2_565
C22 O11 H211 109.5 . .
C31 N31 C35 116.9(4) . .
C31 N31 Ni1 120.8(3) . .
C35 N31 Ni1 122.3(3) . .
C1 N1 Ni1 154.7(3) . .
C2 N2 Ni1 149.8(3) . .
N2 C2 S2 178.3(4) . .
C15 C14 C13 119.5(4) . .
C15 C14 H14 120.2 . .
C13 C14 H14 120.2 . .
C41 C40 C39 119.3(4) . .
C41 C40 H40 120.3 . .
C39 C40 H40 120.3 . .
C31 C32 C33 120.2(4) . .
C31 C32 H32 119.9 . .
C33 C32 H32 119.9 . .
O11 C22 O12 123.1(4) . .
O11 C22 C19 119.4(4) . .
O12 C22 C19 117.5(4) . .
C37 C36 C41 119.5(4) . .
C37 C36 C33 119.7(4) . .
C41 C36 C33 120.9(4) . .
N1 C1 S1 179.4(4) . .
C11 N11 C15 116.7(4) . .
C11 N11 Ni1 121.1(3) . 1_556
C15 N11 Ni1 122.0(3) . 1_556
N31 C31 C32 123.3(4) . .
N31 C31 H31 118.4 . .
C32 C31 H31 118.4 . .
C14 C13 C12 116.6(4) . .
C14 C13 C16 121.6(4) . .
C12 C13 C16 121.8(4) . .
C21A C16 C17B 104.4(6) . .
C21A C16 C17A 119.8(6) . .
C17B C16 C17A 34.6(5) . .
C21A C16 C21B 37.1(5) . .
C17B C16 C21B 115.6(7) . .
C17A C16 C21B 107.7(6) . .
C21A C16 C13 122.1(5) . .
C17B C16 C13 121.7(6) . .
C17A C16 C13 118.0(5) . .
C21B C16 C13 122.7(5) . .
C35 C34 C33 119.7(4) . .
C35 C34 H34 120.2 . .
C33 C34 H34 120.2 . .
C38 C39 C40 119.6(4) . .
C38 C39 C42 120.7(4) . .
C40 C39 C42 119.7(4) . .
N31 C35 C34 123.3(4) . .
N31 C35 H35 118.4 . .
C34 C35 H35 118.4 . .
N11 C11 C12 123.1(4) . .
N11 C11 H11 118.4 . .
C12 C11 H11 118.4 . .
C40 C41 C36 120.9(4) . .
C40 C41 H41 119.5 . .
C36 C41 H41 119.5 . .
N11 C15 C14 123.9(4) . .
N11 C15 H15 118 . .
C14 C15 H15 118 . .
C32 C33 C34 116.7(4) . .
C32 C33 C36 121.1(4) . .
C34 C33 C36 122.2(4) . .
C18B C19 C20A 105.9(7) . .
C18B C19 C18A 33.2(5) . .
C20A C19 C18A 117.9(6) . .
C18B C19 C20B 120.4(6) . .
C20A C19 C20B 39.7(5) . .
C18A C19 C20B 108.2(6) . .
C18B C19 C22 119.9(6) . .
C20A C19 C22 122.0(5) . .
C18A C19 C22 119.9(5) . .
C20B C19 C22 119.6(5) . .
C11 C12 C13 120.2(4) . .
C11 C12 H12 119.9 . .
C13 C12 H12 119.9 . .
C36 C37 C38 119.7(5) . .
C36 C37 H37 120.2 . .
C38 C37 H37 120.2 . .
O32 C42 O31 123.4(5) . .
O32 C42 C39 118.2(5) . .
O31 C42 C39 118.4(4) . .
C37 C38 C39 121.0(5) . .
C37 C38 H38 119.5 . .
C39 C38 H38 119.5 . .
C102 C101 C114 120.1(9) . .
C102 C101 H101 119.9 . .
C114 C101 H101 119.9 . .
C105 C104 C103 120.1(12) . .
C105 C104 H104 120 . .
C103 C104 H104 120 . .
C103 C102 C101 120.7(11) . .
C103 C102 H102 119.6 . .
C101 C102 H102 119.6 . .
C104 C105 C114 117.8(12) . .
C104 C105 C106 120.9(11) . .
C114 C105 C106 121.2(10) . .
O102 C113 C112 121.5(9) . .
O102 C113 C114 121.0(10) . .
C112 C113 C114 117.4(8) . .
O101 C106 C105 120.5(12) . .
O101 C106 C107 120.3(12) . .
C105 C106 C107 119.1(8) . .
C107 C112 C111 119.5(9) . .
C107 C112 C113 122.0(9) . .
C111 C112 C113 118.5(9) . .
C101 C114 C105 120.7(10) . .
C101 C114 C113 119.5(9) . .
C105 C114 C113 119.7(11) . .
C110 C111 C112 120.0(10) . .
C110 C111 H111 120 . .
C112 C111 H111 120 . .
C109 C110 C111 120.0(10) . .
C109 C110 H110 120 . .
C111 C110 H110 120 . .
C110 C109 C108 119.7(11) . .
C110 C109 H109 120.1 . .
C108 C109 H109 120.1 . .
C107 C108 C109 121.6(13) . .
C107 C108 H108 119.2 . .
C109 C108 H108 119.2 . .
C108 C107 C112 119.1(11) . .
C108 C107 C106 120.5(11) . .
C112 C107 C106 120.4(10) . .
C102 C103 C104 120.5(12) . .
C102 C103 H103 119.7 . .
C104 C103 H103 119.7 . .
C18A C17A C16 118.0(8) . .
C18A C17A H17A 121 . .
C16 C17A H17A 121 . .
C17A C18A C19 122.6(9) . .
C17A C18A H18A 118.7 . .
C19 C18A H18A 118.7 . .
C21A C20A C19 119.1(7) . .
C21A C20A H20A 120.5 . .
C19 C20A H20A 120.4 . .
C16 C21A C20A 122.5(8) . .
C16 C21A H21A 118.8 . .
C20A C21A H21A 118.8 . .
C18B C17B C16 123.0(9) . .
C18B C17B H17B 118.5 . .
C16 C17B H17B 118.5 . .
C19 C18B C17B 122.1(9) . .
C19 C18B H18B 118.9 . .
C17B C18B H18B 118.9 . .
C21B C20B C19 117.6(8) . .
C21B C20B H20B 121.2 . .
C19 C20B H20B 121.2 . .
C20B C21B C16 121.1(8) . .
C20B C21B H21B 119.5 . .
C16 C21B H21B 119.5 . .
C42 O32 H232 109.5 . .

loop_
_geom_bond_atom_site_label_1
_geom_bond_atom_site_label_2
_geom_bond_distance
_geom_bond_site_symmetry_2
Ni1 N1 2.056(4) .
Ni1 N2 2.062(4) .
Ni1 N31 2.118(4) .
Ni1 N11 2.150(4) 1_554
Ni1 S2 2.535(3) 2_575
Ni1 S1 2.547(3) 2_565
S2 C2 1.649(5) .
S2 Ni1 2.535(3) 2_575
S1 C1 1.657(4) .
S1 Ni1 2.547(3) 2_565
O11 C22 1.244(5) .
O11 H211 0.84 .
O31 C42 1.301(6) .
N31 C31 1.347(6) .
N31 C35 1.352(5) .
N1 C1 1.163(5) .
N2 C2 1.169(5) .
C14 C15 1.389(6) .
C14 C13 1.390(6) .
C14 H14 0.95 .
C40 C41 1.385(6) .
C40 C39 1.403(6) .
C40 H40 0.95 .
C32 C31 1.386(6) .
C32 C33 1.394(6) .
C32 H32 0.95 .
C22 O12 1.291(6) .
C22 C19 1.480(6) .
C36 C37 1.386(6) .
C36 C41 1.417(6) .
C36 C33 1.488(6) .
N11 C11 1.343(5) .
N11 C15 1.353(6) .
N11 Ni1 2.150(4) 1_556
C31 H31 0.95 .
C13 C12 1.416(6) .
C13 C16 1.497(6) .
C16 C21A 1.355(9) .
C16 C17B 1.378(11) .
C16 C17A 1.425(10) .
C16 C21B 1.472(11) .
C34 C35 1.386(6) .
C34 C33 1.408(6) .
C34 H34 0.95 .
C39 C38 1.400(7) .
C39 C42 1.478(6) .
C35 H35 0.95 .
C11 C12 1.384(6) .
C11 H11 0.95 .
C41 H41 0.95 .
C15 H15 0.95 .
C19 C18B 1.336(11) .
C19 C20A 1.408(11) .
C19 C18A 1.409(11) .
C19 C20B 1.434(10) .
C12 H12 0.95 .
C37 C38 1.394(7) .
C37 H37 0.95 .
C42 O32 1.261(6) .
C38 H38 0.95 .
C101 C102 1.370(14) .
C101 C114 1.395(15) .
C101 H101 0.95 .
C104 C105 1.375(16) .
C104 C103 1.436(19) .
C104 H104 0.95 .
C102 C103 1.360(16) .
C102 H102 0.95 .
O101 C106 1.218(12) .
C105 C114 1.434(15) .
C105 C106 1.488(19) .
C113 O102 1.214(11) .
C113 C112 1.515(14) .
C113 C114 1.518(14) .
C106 C107 1.494(16) .
C112 C107 1.400(15) .
C112 C111 1.413(13) .
C111 C110 1.403(15) .
C111 H111 0.95 .
C110 C109 1.378(16) .
C110 H110 0.95 .
C109 C108 1.392(16) .
C109 H109 0.95 .
C108 C107 1.388(16) .
C108 H108 0.95 .
C103 H103 0.95 .
C17A C18A 1.389(13) .
C17A H17A 0.95 .
C18A H18A 0.95 .
C20A C21A 1.402(12) .
C20A H20A 0.95 .
C21A H21A 0.95 .
C17B C18B 1.355(14) .
C17B H17B 0.95 .
C18B H18B 0.95 .
C20B C21B 1.393(12) .
C20B H20B 0.95 .
C21B H21B 0.95 .
O32 H232 0.84 .
